data_7710965
loop_
_publ_author_name
'Radius, Udo'
'Philipp, Michael S. M.'
'Bertermann, R\"udiger'

_publ_section_title
;
 N-Heterocyclic Carbene and Cyclic (Alkyl)(amino)carbene Adducts of
 Plumbanes and Plumbylenes
;
_journal_name_full 'Dalton Transactions'
_journal_paper_doi 10.1039/D2DT02462D
_journal_year 2022
_chemical_formula_moiety '3(C23 H30 Cl2 N2 Pb), 2(C6 H6)'
_chemical_formula_sum 'C81 H102 Cl6 N6 Pb3'
_chemical_formula_weight 1993.95
_space_group_crystal_system monoclinic
_space_group_IT_number 15
_space_group_name_Hall '-I 2ya'
_space_group_name_H-M_alt 'I 1 2/a 1'
_atom_sites_solution_hydrogens geom
_audit_creation_method SHELXL-2018/3
_audit_update_record
;
2022-07-28 deposited with the CCDC.	2022-08-12 downloaded from the CCDC.
;
_cell_angle_alpha 90
_cell_angle_beta 102.1040(10)
_cell_angle_gamma 90
_cell_formula_units_Z 4
_cell_length_a 20.0799(2)
_cell_length_b 10.81460(10)
_cell_length_c 37.5441(4)
_cell_measurement_reflns_used 52007
_cell_measurement_temperature 100(2)
_cell_measurement_theta_max 79.5340
_cell_measurement_theta_min 4.2780
_cell_volume 7971.68(14)
_computing_cell_refinement 'CrysAlisPro 1.171.41.63a (Rigaku OD, 2020)'
_computing_data_collection 'CrysAlisPro 1.171.41.63a (Rigaku OD, 2020)'
_computing_data_reduction 'CrysAlisPro 1.171.41.63a (Rigaku OD, 2020)'
_computing_molecular_graphics 'ShelXLe (Huebschle et all, 2011)'
_computing_publication_material 'SHELXL-2014/6 (Sheldrick, 2014)'
_computing_structure_refinement 'SHELXL-2018/3 (Sheldrick, 2018)'
_computing_structure_solution 'SHELXT 2014/5 (Sheldrick, 2014)'
_diffrn_ambient_temperature 100(2)
_diffrn_measured_fraction_theta_full 1.000
_diffrn_measured_fraction_theta_max 1.000
_diffrn_measurement_device_type 'XtaLAB Synergy, Dualflex, HyPix'
_diffrn_measurement_method '\w scans'
_diffrn_radiation_type CuK\a
_diffrn_radiation_wavelength 1.54184
_diffrn_reflns_av_R_equivalents 0.0685
_diffrn_reflns_av_unetI/netI 0.0271
_diffrn_reflns_Laue_measured_fraction_full 1.000
_diffrn_reflns_Laue_measured_fraction_max 1.000
_diffrn_reflns_limit_h_max 24
_diffrn_reflns_limit_h_min -24
_diffrn_reflns_limit_k_max 13
_diffrn_reflns_limit_k_min -12
_diffrn_reflns_limit_l_max 45
_diffrn_reflns_limit_l_min -45
_diffrn_reflns_number 78336
_diffrn_reflns_point_group_measured_fraction_full 1.000
_diffrn_reflns_point_group_measured_fraction_max 1.000
_diffrn_reflns_theta_full 69.270
_diffrn_reflns_theta_max 69.270
_diffrn_reflns_theta_min 2.407
_diffrn_source 'micro-focus sealed X-ray tube'
_exptl_absorpt_coefficient_mu 14.312
_exptl_absorpt_correction_T_max 1.000
_exptl_absorpt_correction_T_min 0.427
_exptl_absorpt_correction_type gaussian
_exptl_absorpt_process_details
;
CrysAlisPro 1.171.41.63a (Rigaku Oxford Diffraction, 2020)
Numerical absorption correction based on gaussian integration over
			a multifaceted crystal model
Empirical absorption correction using spherical harmonics,
 implemented in SCALE3 ABSPACK scaling algorithm.
;
_exptl_crystal_colour colourless
_exptl_crystal_density_diffrn 1.661
_exptl_crystal_description block
_exptl_crystal_F_000 3912
_exptl_crystal_size_max 0.270
_exptl_crystal_size_mid 0.186
_exptl_crystal_size_min 0.111
_refine_diff_density_max 2.192
_refine_diff_density_min -2.059
_refine_diff_density_rms 0.119
_refine_ls_extinction_method none
_refine_ls_goodness_of_fit_ref 1.110
_refine_ls_hydrogen_treatment constr
_refine_ls_matrix_type full
_refine_ls_number_parameters 443
_refine_ls_number_reflns 7465
_refine_ls_number_restraints 0
_refine_ls_restrained_S_all 1.110
_refine_ls_R_factor_all 0.0248
_refine_ls_R_factor_gt 0.0244
_refine_ls_shift/su_max 0.003
_refine_ls_shift/su_mean 0.000
_refine_ls_structure_factor_coef Fsqd
_refine_ls_weighting_details 'w=1/[\s^2^(Fo^2^)+(0.0273P)^2^+36.5890P] where P=(Fo^2^+2Fc^2^)/3'
_refine_ls_weighting_scheme calc
_refine_ls_wR_factor_gt 0.0610
_refine_ls_wR_factor_ref 0.0613
_reflns_Friedel_coverage 0.000
_reflns_number_gt 7359
_reflns_number_total 7465
_reflns_threshold_expression 'I > 2\s(I)'
_cod_data_source_file d2dt02462d2.cif
_cod_data_source_block compound_6
_cod_original_sg_symbol_H-M 'I 2/a'
_cod_database_code 7710965
_shelx_shelxl_version_number 2018/3
_shelx_space_group_comment
;
The symmetry employed for this shelxl refinement is uniquely defined
by the following loop, which should always be used as a source of
symmetry information in preference to the above space-group names.
They are only intended as comments.
;
_shelx_estimated_absorpt_t_min 0.092
_shelx_estimated_absorpt_t_max 0.183

loop_
_space_group_symop_operation_xyz
'x, y, z'
'-x+1/2, y, -z'
'x+1/2, y+1/2, z+1/2'
'-x+1, y+1/2, -z+1/2'
'-x, -y, -z'
'x-1/2, -y, z'
'-x+1/2, -y+1/2, -z+1/2'
'x, -y+1/2, z+1/2'

loop_
_atom_site_label
_atom_site_type_symbol
_atom_site_fract_x
_atom_site_fract_y
_atom_site_fract_z
_atom_site_U_iso_or_equiv
_atom_site_adp_type
_atom_site_occupancy
_atom_site_site_symmetry_order
_atom_site_calc_flag
_atom_site_refinement_flags_posn
_atom_site_refinement_flags_adp
_atom_site_refinement_flags_occupancy
_atom_site_disorder_assembly
_atom_site_disorder_group
Pb1 Pb 0.61136(2) 0.46549(2) 0.66991(2) 0.00918(5) Uani 1 1 d . . . . .
Pb02 Pb 0.750000 -0.14914(2) 0.500000 0.01339(6) Uani 1 2 d S T P . .
Cl03 Cl 0.61144(4) 0.40208(7) 0.60145(2) 0.01456(15) Uani 1 1 d . . . . .
Cl04 Cl 0.63383(4) 0.52061(7) 0.74052(2) 0.01627(16) Uani 1 1 d . . . . .
Cl05 Cl 0.76848(4) -0.12117(8) 0.57234(2) 0.02190(17) Uani 1 1 d . . . . .
N006 N 0.77563(14) 0.4930(3) 0.68758(7) 0.0109(5) Uani 1 1 d . . . . .
N007 N 0.74895(13) 0.2996(2) 0.67888(7) 0.0108(5) Uani 1 1 d . . . . .
C008 C 0.44432(17) 0.1368(3) 0.68323(10) 0.0185(7) Uani 1 1 d . . . . .
H008 H 0.411736 0.075565 0.685778 0.022 Uiso 1 1 calc R U . . .
C009 C 0.48683(18) 0.1845(3) 0.71375(10) 0.0178(7) Uani 1 1 d . . . . .
H009 H 0.483729 0.155241 0.737207 0.021 Uiso 1 1 calc R U . . .
C00A C 0.72294(15) 0.4134(3) 0.68052(8) 0.0096(6) Uani 1 1 d . . . . .
C00C C 0.83658(16) 0.4279(3) 0.69002(9) 0.0127(6) Uani 1 1 d . . . . .
N0 N 0.69807(14) 0.1324(3) 0.50395(8) 0.0141(5) Uani 1 1 d . . . . .
C00D C 0.58988(17) 0.6615(3) 0.65501(10) 0.0148(7) Uani 1 1 d . . . . .
C00E C 0.81962(16) 0.3066(3) 0.68520(8) 0.0123(6) Uani 1 1 d . . . . .
C00F C 0.59926(18) 0.7046(3) 0.62172(10) 0.0192(7) Uani 1 1 d . . . . .
H00F H 0.614728 0.650325 0.605288 0.023 Uiso 1 1 calc R U . . .
C00G C 0.67258(18) 0.3650(3) 0.50468(10) 0.0191(7) Uani 1 1 d . . . . .
H00A H 0.699416 0.441085 0.505634 0.029 Uiso 1 1 calc R U . . .
H00B H 0.653830 0.358672 0.526696 0.029 Uiso 1 1 calc R U . . .
H00C H 0.635239 0.366816 0.483176 0.029 Uiso 1 1 calc R U . . .
C00H C 0.53452(17) 0.2757(3) 0.71041(9) 0.0157(7) Uani 1 1 d . . . . .
H00H H 0.563313 0.309243 0.731534 0.019 Uiso 1 1 calc R U . . .
C00I C 0.56583(18) 0.7390(3) 0.67900(11) 0.0198(7) Uani 1 1 d . . . . .
H00I H 0.559322 0.708610 0.701764 0.024 Uiso 1 1 calc R U . . .
C00J C 0.65076(17) -0.2386(3) 0.49593(9) 0.0148(6) Uani 1 1 d . . . . .
C00K C 0.76750(17) 0.6282(3) 0.69273(10) 0.0165(7) Uani 1 1 d . . . . .
H00K H 0.719226 0.641340 0.694915 0.020 Uiso 1 1 calc R U . . .
C00L C 0.49734(17) 0.2676(3) 0.64527(9) 0.0153(7) Uani 1 1 d . . . . .
H00L H 0.501375 0.294930 0.621761 0.018 Uiso 1 1 calc R U . . .
C00M C 0.53954(16) 0.3168(3) 0.67613(9) 0.0127(6) Uani 1 1 d . . . . .
C00N C 0.70475(17) 0.1874(3) 0.67460(9) 0.0146(6) Uani 1 1 d . . . . .
H00N H 0.658004 0.214181 0.662113 0.018 Uiso 1 1 calc R U . . .
C00O C 0.44880(18) 0.1778(3) 0.64881(10) 0.0197(7) Uani 1 1 d . . . . .
H00O H 0.419220 0.145210 0.627799 0.024 Uiso 1 1 calc R U . . .
C00P C 0.7771(2) 0.7014(3) 0.65973(11) 0.0233(8) Uani 1 1 d . . . . .
H00D H 0.746367 0.669439 0.637905 0.035 Uiso 1 1 calc R U . . .
H00E H 0.824384 0.693205 0.656927 0.035 Uiso 1 1 calc R U . . .
H00G H 0.766932 0.788691 0.663044 0.035 Uiso 1 1 calc R U . . .
C00Q C 0.52618(19) -0.3520(3) 0.49114(11) 0.0234(8) Uani 1 1 d . . . . .
H00Q H 0.483342 -0.391544 0.489272 0.028 Uiso 1 1 calc R U . . .
C00R C 0.81228(19) 0.6721(3) 0.72858(11) 0.0242(8) Uani 1 1 d . . . . .
H00J H 0.860122 0.671609 0.726500 0.036 Uiso 1 1 calc R U . . .
H00M H 0.806364 0.616622 0.748323 0.036 Uiso 1 1 calc R U . . .
H00P H 0.799063 0.756238 0.733904 0.036 Uiso 1 1 calc R U . . .
C00S C 0.90581(18) 0.4847(3) 0.69564(11) 0.0205(7) Uani 1 1 d . . . . .
H00R H 0.935915 0.430974 0.685103 0.031 Uiso 1 1 calc R U . . .
H00S H 0.924322 0.494756 0.721785 0.031 Uiso 1 1 calc R U . . .
H00T H 0.902609 0.565789 0.683723 0.031 Uiso 1 1 calc R U . . .
C00T C 0.86726(17) 0.1993(3) 0.68659(9) 0.0167(7) Uani 1 1 d . . . . .
H00U H 0.860487 0.160728 0.662479 0.025 Uiso 1 1 calc R U . . .
H00V H 0.858079 0.138547 0.704334 0.025 Uiso 1 1 calc R U . . .
H00W H 0.914383 0.228341 0.693886 0.025 Uiso 1 1 calc R U . . .
C00U C 0.69959(19) 0.1384(3) 0.71179(10) 0.0225(8) Uani 1 1 d . . . . .
H00X H 0.665362 0.072565 0.708897 0.034 Uiso 1 1 calc R U . . .
H00Y H 0.686210 0.205666 0.726339 0.034 Uiso 1 1 calc R U . . .
H00Z H 0.743865 0.105449 0.724172 0.034 Uiso 1 1 calc R U . . .
C00V C 0.5513(2) 0.8621(3) 0.66922(12) 0.0266(8) Uani 1 1 d . . . . .
H010 H 0.534767 0.915948 0.685376 0.032 Uiso 1 1 calc R U . . .
C00W C 0.72731(19) 0.0883(3) 0.65084(11) 0.0236(8) Uani 1 1 d . . . . .
H011 H 0.689562 0.030949 0.642271 0.035 Uiso 1 1 calc R U . . .
H012 H 0.766109 0.042838 0.665097 0.035 Uiso 1 1 calc R U . . .
H013 H 0.740761 0.127339 0.629870 0.035 Uiso 1 1 calc R U . . .
C00X C 0.6199(2) 0.1167(4) 0.54703(10) 0.0235(8) Uani 1 1 d . . . . .
H014 H 0.615481 0.206684 0.548432 0.035 Uiso 1 1 calc R U . . .
H015 H 0.658397 0.088820 0.565918 0.035 Uiso 1 1 calc R U . . .
H016 H 0.577983 0.077275 0.550775 0.035 Uiso 1 1 calc R U . . .
C00Y C 0.57423(19) 0.1113(4) 0.47804(11) 0.0243(8) Uani 1 1 d . . . . .
H017 H 0.585784 0.082933 0.455288 0.036 Uiso 1 1 calc R U . . .
H018 H 0.566635 0.200827 0.476877 0.036 Uiso 1 1 calc R U . . .
H019 H 0.532734 0.069445 0.481467 0.036 Uiso 1 1 calc R U . . .
C00Z C 0.7934(2) 0.4656(4) 0.58982(11) 0.0254(8) Uani 1 1 d . . . . .
H01A H 0.754096 0.515921 0.588006 0.030 Uiso 1 1 calc R U . . .
C010 C 0.5858(2) 0.8287(3) 0.61243(12) 0.0260(8) Uani 1 1 d . . . . .
H01B H 0.593701 0.859635 0.589988 0.031 Uiso 1 1 calc R U . . .
C011 C 0.53883(19) -0.2842(4) 0.46205(10) 0.0240(8) Uani 1 1 d . . . . .
H01C H 0.504414 -0.275887 0.440567 0.029 Uiso 1 1 calc R U . . .
C012 C 0.63225(17) 0.0813(3) 0.50970(10) 0.0173(7) Uani 1 1 d . . . . .
H01D H 0.637293 -0.010715 0.509904 0.021 Uiso 1 1 calc R U . . .
C013 C 0.8449(2) 0.2649(4) 0.59253(10) 0.0232(8) Uani 1 1 d . . . . .
H01E H 0.840928 0.177316 0.592145 0.028 Uiso 1 1 calc R U . . .
C014 C 0.60183(18) -0.2281(3) 0.46420(10) 0.0203(7) Uani 1 1 d . . . . .
H01F H 0.611125 -0.183038 0.444068 0.024 Uiso 1 1 calc R U . . .
C015 C 0.63809(19) -0.3048(3) 0.52562(10) 0.0204(7) Uani 1 1 d . . . . .
H01G H 0.671854 -0.310361 0.547465 0.024 Uiso 1 1 calc R U . . .
C016 C 0.750000 0.0582(5) 0.500000 0.0134(9) Uani 1 2 d S T P . .
C017 C 0.9085(2) 0.3196(4) 0.59605(10) 0.0261(8) Uani 1 1 d . . . . .
H01H H 0.948051 0.269334 0.598476 0.031 Uiso 1 1 calc R U . . .
C018 C 0.71712(18) 0.2561(3) 0.50243(9) 0.0161(7) Uani 1 1 d . . . . .
C019 C 0.5750(2) -0.3629(3) 0.52287(11) 0.0244(8) Uani 1 1 d . . . . .
H01I H 0.565852 -0.409582 0.542722 0.029 Uiso 1 1 calc R U . . .
C01A C 0.5611(2) 0.9063(3) 0.63592(13) 0.0287(9) Uani 1 1 d . . . . .
H01J H 0.550743 0.989956 0.629282 0.034 Uiso 1 1 calc R U . . .
C01B C 0.8570(2) 0.5205(4) 0.59269(12) 0.0301(9) Uani 1 1 d . . . . .
H01K H 0.860920 0.608039 0.592367 0.036 Uiso 1 1 calc R U . . .
C01C C 0.9145(2) 0.4468(4) 0.59602(12) 0.0307(9) Uani 1 1 d . . . . .
H01L H 0.958102 0.483927 0.598289 0.037 Uiso 1 1 calc R U . . .
C01D C 0.7871(2) 0.3377(4) 0.58959(10) 0.0231(8) Uani 1 1 d . . . . .
H01M H 0.743573 0.300466 0.587430 0.028 Uiso 1 1 calc R U . . .

loop_
_atom_site_aniso_label
_atom_site_aniso_U_11
_atom_site_aniso_U_22
_atom_site_aniso_U_33
_atom_site_aniso_U_23
_atom_site_aniso_U_13
_atom_site_aniso_U_12
Pb1 0.00906(7) 0.00734(7) 0.01167(7) -0.00045(4) 0.00335(5) -0.00030(4)
Pb02 0.01268(9) 0.01476(10) 0.01245(9) 0.000 0.00198(7) 0.000
Cl03 0.0155(4) 0.0159(4) 0.0126(3) -0.0016(3) 0.0037(3) -0.0008(3)
Cl04 0.0214(4) 0.0142(4) 0.0141(4) -0.0034(3) 0.0058(3) -0.0018(3)
Cl05 0.0256(4) 0.0264(4) 0.0138(4) -0.0010(3) 0.0043(3) 0.0023(3)
N006 0.0103(13) 0.0088(12) 0.0135(13) -0.0023(11) 0.0027(10) -0.0006(10)
N007 0.0119(13) 0.0095(12) 0.0110(12) 0.0000(10) 0.0024(10) 0.0000(10)
C008 0.0140(16) 0.0115(15) 0.032(2) 0.0032(14) 0.0095(15) -0.0012(12)
C009 0.0175(17) 0.0176(16) 0.0203(17) 0.0077(14) 0.0084(14) 0.0008(13)
C00A 0.0080(14) 0.0107(15) 0.0102(14) -0.0006(11) 0.0019(11) 0.0010(11)
C00C 0.0105(15) 0.0140(15) 0.0135(15) 0.0012(13) 0.0023(12) 0.0001(12)
N0 0.0126(13) 0.0171(14) 0.0134(13) -0.0004(11) 0.0048(11) -0.0012(11)
C00D 0.0108(15) 0.0072(14) 0.0252(18) 0.0015(13) 0.0011(13) -0.0014(12)
C00E 0.0134(15) 0.0126(15) 0.0108(14) 0.0009(12) 0.0020(12) 0.0008(12)
C00F 0.0195(17) 0.0121(16) 0.0260(18) 0.0067(14) 0.0050(14) 0.0011(13)
C00G 0.0210(18) 0.0159(16) 0.0201(17) -0.0011(14) 0.0035(14) 0.0010(14)
C00H 0.0141(16) 0.0157(16) 0.0171(16) 0.0019(13) 0.0029(13) -0.0003(13)
C00I 0.0146(16) 0.0129(16) 0.032(2) -0.0020(15) 0.0052(15) 0.0031(13)
C00J 0.0121(15) 0.0118(15) 0.0210(17) -0.0016(13) 0.0049(13) -0.0008(12)
C00K 0.0154(16) 0.0101(15) 0.0246(18) -0.0046(13) 0.0056(14) -0.0017(12)
C00L 0.0158(16) 0.0131(15) 0.0182(16) 0.0001(13) 0.0065(13) -0.0031(13)
C00M 0.0084(14) 0.0081(14) 0.0235(17) 0.0038(13) 0.0077(13) 0.0000(11)
C00N 0.0141(15) 0.0086(14) 0.0206(17) -0.0004(13) 0.0024(13) -0.0035(12)
C00O 0.0161(17) 0.0175(17) 0.0250(18) -0.0048(14) 0.0035(14) -0.0030(13)
C00P 0.0240(19) 0.0143(17) 0.034(2) 0.0031(15) 0.0117(16) 0.0010(14)
C00Q 0.0193(18) 0.0189(18) 0.033(2) -0.0066(15) 0.0078(16) -0.0043(14)
C00R 0.0215(18) 0.0202(18) 0.030(2) -0.0147(16) 0.0033(16) -0.0060(14)
C00S 0.0116(16) 0.0198(17) 0.0293(19) 0.0011(15) 0.0025(14) -0.0017(13)
C00T 0.0158(16) 0.0154(16) 0.0196(17) 0.0026(13) 0.0055(13) 0.0051(13)
C00U 0.0199(18) 0.0213(18) 0.0263(19) 0.0069(15) 0.0050(15) -0.0053(14)
C00V 0.0229(19) 0.0142(17) 0.043(2) -0.0044(16) 0.0084(17) 0.0046(14)
C00W 0.0228(18) 0.0137(17) 0.036(2) -0.0085(15) 0.0101(16) -0.0039(14)
C00X 0.0210(18) 0.030(2) 0.0216(18) -0.0016(15) 0.0101(15) -0.0012(15)
C00Y 0.0185(18) 0.030(2) 0.0239(19) -0.0006(16) 0.0044(15) -0.0050(15)
C00Z 0.026(2) 0.027(2) 0.0218(19) 0.0006(15) 0.0032(16) 0.0064(15)
C010 0.026(2) 0.0159(17) 0.036(2) 0.0078(16) 0.0057(17) -0.0016(15)
C011 0.0215(18) 0.029(2) 0.0211(18) -0.0072(15) 0.0021(15) 0.0002(15)
C012 0.0139(16) 0.0173(17) 0.0224(18) 0.0001(14) 0.0080(14) -0.0023(13)
C013 0.029(2) 0.0257(19) 0.0147(17) 0.0001(14) 0.0038(15) -0.0015(15)
C014 0.0198(17) 0.0250(18) 0.0157(16) -0.0028(14) 0.0030(14) -0.0025(14)
C015 0.0204(18) 0.0177(17) 0.0217(18) 0.0039(14) 0.0015(14) 0.0000(14)
C016 0.014(2) 0.019(2) 0.008(2) 0.000 0.0026(17) 0.000
C017 0.0225(19) 0.035(2) 0.0195(18) -0.0031(16) 0.0020(15) 0.0035(16)
C018 0.0231(18) 0.0140(16) 0.0111(15) -0.0013(12) 0.0035(13) 0.0004(14)
C019 0.0255(19) 0.0209(18) 0.028(2) 0.0028(15) 0.0089(16) -0.0044(15)
C01A 0.0220(19) 0.0091(16) 0.053(3) 0.0052(16) 0.0032(18) 0.0008(14)
C01B 0.039(2) 0.025(2) 0.028(2) -0.0034(16) 0.0095(18) -0.0052(17)
C01C 0.025(2) 0.039(2) 0.028(2) -0.0047(18) 0.0053(17) -0.0085(17)
C01D 0.0219(18) 0.034(2) 0.0136(16) -0.0015(15) 0.0042(14) -0.0026(15)

loop_
_atom_type_symbol
_atom_type_description
_atom_type_scat_dispersion_real
_atom_type_scat_dispersion_imag
_atom_type_scat_source
C C 0.0181 0.0091 'International Tables Vol C Tables 4.2.6.8 and 6.1.1.4'
H H 0.0000 0.0000 'International Tables Vol C Tables 4.2.6.8 and 6.1.1.4'
N N 0.0311 0.0180 'International Tables Vol C Tables 4.2.6.8 and 6.1.1.4'
Cl Cl 0.3639 0.7018 'International Tables Vol C Tables 4.2.6.8 and 6.1.1.4'
Pb Pb -4.0753 8.5060 'International Tables Vol C Tables 4.2.6.8 and 6.1.1.4'
Sn Sn 0.0259 5.4591 'International Tables Vol C Tables 4.2.6.8 and 6.1.1.4'

loop_
_geom_angle_atom_site_label_1
_geom_angle_atom_site_label_2
_geom_angle_atom_site_label_3
_geom_angle
_geom_angle_site_symmetry_1
_geom_angle_site_symmetry_3
_geom_angle_publ_flag
C00M Pb1 C00D 128.95(12) . . ?
C00M Pb1 C00A 116.44(11) . . ?
C00D Pb1 C00A 114.61(12) . . ?
C00M Pb1 Cl03 92.70(9) . . ?
C00D Pb1 Cl03 92.42(9) . . ?
C00A Pb1 Cl03 84.54(8) . . ?
C00M Pb1 Cl04 92.06(9) . . ?
C00D Pb1 Cl04 91.18(9) . . ?
C00A Pb1 Cl04 85.73(8) . . ?
Cl03 Pb1 Cl04 170.26(2) . . ?
C00J Pb02 C00J 127.62(17) 2_656 . ?
C00J Pb02 C016 116.19(9) 2_656 . ?
C00J Pb02 C016 116.19(8) . . ?
C00J Pb02 Cl05 92.93(9) 2_656 2_656 ?
C00J Pb02 Cl05 92.78(9) . 2_656 ?
C016 Pb02 Cl05 83.519(19) . 2_656 ?
C00J Pb02 Cl05 92.78(9) 2_656 . ?
C00J Pb02 Cl05 92.93(9) . . ?
C016 Pb02 Cl05 83.519(19) . . ?
Cl05 Pb02 Cl05 167.04(4) 2_656 . ?
C00A N006 C00C 109.4(3) . . ?
C00A N006 C00K 123.4(3) . . ?
C00C N006 C00K 127.2(3) . . ?
C00A N007 C00E 109.6(3) . . ?
C00A N007 C00N 121.4(3) . . ?
C00E N007 C00N 128.7(3) . . ?
C009 C008 C00O 120.4(3) . . ?
C009 C008 H008 119.8 . . ?
C00O C008 H008 119.8 . . ?
C008 C009 C00H 120.4(3) . . ?
C008 C009 H009 119.8 . . ?
C00H C009 H009 119.8 . . ?
N007 C00A N006 107.3(3) . . ?
N007 C00A Pb1 126.9(2) . . ?
N006 C00A Pb1 125.7(2) . . ?
C00E C00C N006 106.6(3) . . ?
C00E C00C C00S 128.0(3) . . ?
N006 C00C C00S 125.3(3) . . ?
C016 N0 C018 109.9(3) . . ?
C016 N0 C012 121.7(3) . . ?
C018 N0 C012 128.4(3) . . ?
C00F C00D C00I 120.9(3) . . ?
C00F C00D Pb1 119.7(2) . . ?
C00I C00D Pb1 119.4(3) . . ?
C00C C00E N007 107.1(3) . . ?
C00C C00E C00T 127.1(3) . . ?
N007 C00E C00T 125.8(3) . . ?
C00D C00F C010 119.6(4) . . ?
C00D C00F H00F 120.2 . . ?
C010 C00F H00F 120.2 . . ?
C018 C00G H00A 109.5 . . ?
C018 C00G H00B 109.5 . . ?
H00A C00G H00B 109.5 . . ?
C018 C00G H00C 109.5 . . ?
H00A C00G H00C 109.5 . . ?
H00B C00G H00C 109.5 . . ?
C00M C00H C009 119.6(3) . . ?
C00M C00H H00H 120.2 . . ?
C009 C00H H00H 120.2 . . ?
C00D C00I C00V 119.1(4) . . ?
C00D C00I H00I 120.4 . . ?
C00V C00I H00I 120.4 . . ?
C014 C00J C015 121.1(3) . . ?
C014 C00J Pb02 119.7(3) . . ?
C015 C00J Pb02 119.2(3) . . ?
N006 C00K C00P 111.7(3) . . ?
N006 C00K C00R 111.1(3) . . ?
C00P C00K C00R 113.9(3) . . ?
N006 C00K H00K 106.6 . . ?
C00P C00K H00K 106.6 . . ?
C00R C00K H00K 106.6 . . ?
C00M C00L C00O 120.0(3) . . ?
C00M C00L H00L 120.0 . . ?
C00O C00L H00L 120.0 . . ?
C00H C00M C00L 120.1(3) . . ?
C00H C00M Pb1 120.6(2) . . ?
C00L C00M Pb1 119.2(2) . . ?
N007 C00N C00U 109.8(3) . . ?
N007 C00N C00W 113.1(3) . . ?
C00U C00N C00W 112.3(3) . . ?
N007 C00N H00N 107.1 . . ?
C00U C00N H00N 107.1 . . ?
C00W C00N H00N 107.1 . . ?
C008 C00O C00L 119.5(3) . . ?
C008 C00O H00O 120.3 . . ?
C00L C00O H00O 120.3 . . ?
C00K C00P H00D 109.5 . . ?
C00K C00P H00E 109.5 . . ?
H00D C00P H00E 109.5 . . ?
C00K C00P H00G 109.5 . . ?
H00D C00P H00G 109.5 . . ?
H00E C00P H00G 109.5 . . ?
C019 C00Q C011 120.8(3) . . ?
C019 C00Q H00Q 119.6 . . ?
C011 C00Q H00Q 119.6 . . ?
C00K C00R H00J 109.5 . . ?
C00K C00R H00M 109.5 . . ?
H00J C00R H00M 109.5 . . ?
C00K C00R H00P 109.5 . . ?
H00J C00R H00P 109.5 . . ?
H00M C00R H00P 109.5 . . ?
C00C C00S H00R 109.5 . . ?
C00C C00S H00S 109.5 . . ?
H00R C00S H00S 109.5 . . ?
C00C C00S H00T 109.5 . . ?
H00R C00S H00T 109.5 . . ?
H00S C00S H00T 109.5 . . ?
C00E C00T H00U 109.5 . . ?
C00E C00T H00V 109.5 . . ?
H00U C00T H00V 109.5 . . ?
C00E C00T H00W 109.5 . . ?
H00U C00T H00W 109.5 . . ?
H00V C00T H00W 109.5 . . ?
C00N C00U H00X 109.5 . . ?
C00N C00U H00Y 109.5 . . ?
H00X C00U H00Y 109.5 . . ?
C00N C00U H00Z 109.5 . . ?
H00X C00U H00Z 109.5 . . ?
H00Y C00U H00Z 109.5 . . ?
C01A C00V C00I 120.2(4) . . ?
C01A C00V H010 119.9 . . ?
C00I C00V H010 119.9 . . ?
C00N C00W H011 109.5 . . ?
C00N C00W H012 109.5 . . ?
H011 C00W H012 109.5 . . ?
C00N C00W H013 109.5 . . ?
H011 C00W H013 109.5 . . ?
H012 C00W H013 109.5 . . ?
C012 C00X H014 109.5 . . ?
C012 C00X H015 109.5 . . ?
H014 C00X H015 109.5 . . ?
C012 C00X H016 109.5 . . ?
H014 C00X H016 109.5 . . ?
H015 C00X H016 109.5 . . ?
C012 C00Y H017 109.5 . . ?
C012 C00Y H018 109.5 . . ?
H017 C00Y H018 109.5 . . ?
C012 C00Y H019 109.5 . . ?
H017 C00Y H019 109.5 . . ?
H018 C00Y H019 109.5 . . ?
C01D C00Z C01B 120.5(4) . . ?
C01D C00Z H01A 119.7 . . ?
C01B C00Z H01A 119.7 . . ?
C01A C010 C00F 119.9(4) . . ?
C01A C010 H01B 120.0 . . ?
C00F C010 H01B 120.0 . . ?
C00Q C011 C014 120.1(4) . . ?
C00Q C011 H01C 120.0 . . ?
C014 C011 H01C 120.0 . . ?
N0 C012 C00Y 111.5(3) . . ?
N0 C012 C00X 111.1(3) . . ?
C00Y C012 C00X 115.0(3) . . ?
N0 C012 H01D 106.2 . . ?
C00Y C012 H01D 106.2 . . ?
C00X C012 H01D 106.2 . . ?
C01D C013 C017 120.2(4) . . ?
C01D C013 H01E 119.9 . . ?
C017 C013 H01E 119.9 . . ?
C00J C014 C011 119.2(3) . . ?
C00J C014 H01F 120.4 . . ?
C011 C014 H01F 120.4 . . ?
C00J C015 C019 119.1(3) . . ?
C00J C015 H01G 120.4 . . ?
C019 C015 H01G 120.4 . . ?
N0 C016 N0 107.0(4) 2_656 . ?
N0 C016 Pb02 126.5(2) 2_656 . ?
N0 C016 Pb02 126.5(2) . . ?
C01C C017 C013 120.2(4) . . ?
C01C C017 H01H 119.9 . . ?
C013 C017 H01H 119.9 . . ?
C018 C018 N0 106.58(19) 2_656 . ?
C018 C018 C00G 127.8(2) 2_656 . ?
N0 C018 C00G 125.6(3) . . ?
C00Q C019 C015 119.6(4) . . ?
C00Q C019 H01I 120.2 . . ?
C015 C019 H01I 120.2 . . ?
C010 C01A C00V 120.2(3) . . ?
C010 C01A H01J 119.9 . . ?
C00V C01A H01J 119.9 . . ?
C01C C01B C00Z 119.6(4) . . ?
C01C C01B H01K 120.2 . . ?
C00Z C01B H01K 120.2 . . ?
C017 C01C C01B 120.1(4) . . ?
C017 C01C H01L 120.0 . . ?
C01B C01C H01L 120.0 . . ?
C013 C01D C00Z 119.4(4) . . ?
C013 C01D H01M 120.3 . . ?
C00Z C01D H01M 120.3 . . ?

loop_
_geom_bond_atom_site_label_1
_geom_bond_atom_site_label_2
_geom_bond_distance
_geom_bond_site_symmetry_2
_geom_bond_publ_flag
Pb1 C00M 2.205(3) . ?
Pb1 C00D 2.211(3) . ?
Pb1 C00A 2.263(3) . ?
Pb1 Cl03 2.6604(7) . ?
Pb1 Cl04 2.6618(8) . ?
Pb02 C00J 2.191(3) 2_656 ?
Pb02 C00J 2.191(3) . ?
Pb02 C016 2.243(5) . ?
Pb02 Cl05 2.6802(8) 2_656 ?
Pb02 Cl05 2.6802(8) . ?
N006 C00A 1.346(4) . ?
N006 C00C 1.398(4) . ?
N006 C00K 1.488(4) . ?
N007 C00A 1.344(4) . ?
N007 C00E 1.391(4) . ?
N007 C00N 1.492(4) . ?
C008 C009 1.377(5) . ?
C008 C00O 1.387(5) . ?
C008 H008 0.9500 . ?
C009 C00H 1.398(5) . ?
C009 H009 0.9500 . ?
C00C C00E 1.358(5) . ?
C00C C00S 1.494(5) . ?
N0 C016 1.348(4) . ?
N0 C018 1.396(4) . ?
N0 C012 1.489(4) . ?
C00D C00F 1.384(5) . ?
C00D C00I 1.389(5) . ?
C00E C00T 1.498(4) . ?
C00F C010 1.398(5) . ?
C00F H00F 0.9500 . ?
C00G C018 1.492(5) . ?
C00G H00A 0.9800 . ?
C00G H00B 0.9800 . ?
C00G H00C 0.9800 . ?
C00H C00M 1.385(5) . ?
C00H H00H 0.9500 . ?
C00I C00V 1.396(5) . ?
C00I H00I 0.9500 . ?
C00J C014 1.381(5) . ?
C00J C015 1.392(5) . ?
C00K C00P 1.516(5) . ?
C00K C00R 1.529(5) . ?
C00K H00K 1.0000 . ?
C00L C00M 1.390(5) . ?
C00L C00O 1.402(5) . ?
C00L H00L 0.9500 . ?
C00N C00U 1.517(5) . ?
C00N C00W 1.523(5) . ?
C00N H00N 1.0000 . ?
C00O H00O 0.9500 . ?
C00P H00D 0.9800 . ?
C00P H00E 0.9800 . ?
C00P H00G 0.9800 . ?
C00Q C019 1.380(6) . ?
C00Q C011 1.383(6) . ?
C00Q H00Q 0.9500 . ?
C00R H00J 0.9800 . ?
C00R H00M 0.9800 . ?
C00R H00P 0.9800 . ?
C00S H00R 0.9800 . ?
C00S H00S 0.9800 . ?
C00S H00T 0.9800 . ?
C00T H00U 0.9800 . ?
C00T H00V 0.9800 . ?
C00T H00W 0.9800 . ?
C00U H00X 0.9800 . ?
C00U H00Y 0.9800 . ?
C00U H00Z 0.9800 . ?
C00V C01A 1.390(6) . ?
C00V H010 0.9500 . ?
C00W H011 0.9800 . ?
C00W H012 0.9800 . ?
C00W H013 0.9800 . ?
C00X C012 1.522(5) . ?
C00X H014 0.9800 . ?
C00X H015 0.9800 . ?
C00X H016 0.9800 . ?
C00Y C012 1.515(5) . ?
C00Y H017 0.9800 . ?
C00Y H018 0.9800 . ?
C00Y H019 0.9800 . ?
C00Z C01D 1.388(6) . ?
C00Z C01B 1.390(6) . ?
C00Z H01A 0.9500 . ?
C010 C01A 1.383(6) . ?
C010 H01B 0.9500 . ?
C011 C014 1.390(5) . ?
C011 H01C 0.9500 . ?
C012 H01D 1.0000 . ?
C013 C01D 1.388(6) . ?
C013 C017 1.389(6) . ?
C013 H01E 0.9500 . ?
C014 H01F 0.9500 . ?
C015 C019 1.398(5) . ?
C015 H01G 0.9500 . ?
C017 C01C 1.381(6) . ?
C017 H01H 0.9500 . ?
C018 C018 1.371(7) 2_656 ?
C019 H01I 0.9500 . ?
C01A H01J 0.9500 . ?
C01B C01C 1.388(6) . ?
C01B H01K 0.9500 . ?
C01C H01L 0.9500 . ?
C01D H01M 0.9500 . ?
